data_4308579
loop_
_publ_author_name
'Heather K. Izumi'
'Janet E. Kirsch'
'Charlotte L. Stern'
'Kenneth R. Poeppelmeier'

_publ_section_title
;
Examining the Out-of-Center Distortion in the [NbOF5]2- Anion
;
_journal_name_full 'Inorganic Chemistry'
_journal_page_first 884
_journal_page_last 895
_journal_paper_doi 10.1021/ic048766d
_journal_volume 44
_journal_year 2005
_chemical_formula_sum 'C30 H38 Cu F10 N12 Nb2 O2'
_chemical_formula_weight 1038.08
_chemical_name_systematic
; 
 ? 
;
_space_group_IT_number 142
_symmetry_cell_setting tetragonal
_symmetry_space_group_name_Hall '-I 4bd 2c'
_symmetry_space_group_name_H-M 'I 41/a c d :2'
_atom_sites_solution_hydrogens geom
_atom_sites_solution_primary direct
_atom_sites_solution_secondary difmap
_audit_creation_method SHELXL-97
_cell_angle_alpha 90.00
_cell_angle_beta 90.00
_cell_angle_gamma 90.00
_cell_formula_units_Z 8
_cell_length_a 20.8745(8)
_cell_length_b 20.8745(8)
_cell_length_c 17.2929(9)
_cell_measurement_temperature 153(2)
_cell_measurement_theta_max 28.73
_cell_measurement_theta_min 2.48
_cell_volume 7535.3(6)
_computing_structure_refinement 'SHELXL-97 (Sheldrick, 1997)'
_computing_structure_solution 'SHELXS-97 (Sheldrick, 1990)'
_diffrn_ambient_temperature 153(2)
_diffrn_measured_fraction_theta_full 0.973
_diffrn_measured_fraction_theta_max 0.973
_diffrn_measurement_device_type 'Bruker Smart 1000 CCD'
_diffrn_radiation_monochromator graphite
_diffrn_radiation_source 'fine-focus sealed tube'
_diffrn_radiation_type MoK\a
_diffrn_radiation_wavelength 0.71073
_diffrn_reflns_av_R_equivalents 0.0474
_diffrn_reflns_av_sigmaI/netI 0.0209
_diffrn_reflns_limit_h_max 26
_diffrn_reflns_limit_h_min -27
_diffrn_reflns_limit_k_max 27
_diffrn_reflns_limit_k_min -28
_diffrn_reflns_limit_l_max 23
_diffrn_reflns_limit_l_min -23
_diffrn_reflns_number 33069
_diffrn_reflns_theta_full 28.94
_diffrn_reflns_theta_max 28.94
_diffrn_reflns_theta_min 1.95
_exptl_absorpt_coefficient_mu 1.255
_exptl_absorpt_correction_T_max 0.9397
_exptl_absorpt_correction_T_min 0.7692
_exptl_absorpt_correction_type 'face indexed'
_exptl_absorpt_process_details XPREP
_exptl_crystal_colour blue
_exptl_crystal_density_diffrn 1.830
_exptl_crystal_density_meas 1.83(7)
_exptl_crystal_density_method 'flotation pycnometry'
_exptl_crystal_description needle
_exptl_crystal_F_000 4152
_exptl_crystal_size_max 0.239
_exptl_crystal_size_mid 0.035
_exptl_crystal_size_min 0.028
_refine_diff_density_max 1.438
_refine_diff_density_min -0.380
_refine_diff_density_rms 0.106
_refine_ls_extinction_method none
_refine_ls_goodness_of_fit_ref 1.089
_refine_ls_hydrogen_treatment mixed
_refine_ls_matrix_type full
_refine_ls_number_parameters 139
_refine_ls_number_reflns 2436
_refine_ls_number_restraints 0
_refine_ls_restrained_S_all 1.089
_refine_ls_R_factor_all 0.0470
_refine_ls_R_factor_gt 0.0341
_refine_ls_shift/su_max 0.165
_refine_ls_shift/su_mean 0.010
_refine_ls_structure_factor_coef Fsqd
_refine_ls_weighting_details 'calc w=1/[\s^2^(Fo^2^)+(0.0436P)^2^+20.4668P] where P=(Fo^2^+2Fc^2^)/3'
_refine_ls_weighting_scheme calc
_refine_ls_wR_factor_gt 0.0818
_refine_ls_wR_factor_ref 0.0897
_reflns_number_gt 1913
_reflns_number_total 2436
_reflns_threshold_expression >2sigma(I)
_cod_data_source_file ic048766dsi20040903_031408_1.cif
_cod_data_source_block '[4-apyH][Cu(4-apy)4(NbOF5)2]'
_cod_original_sg_symbol_H-M 'I 41/a c d'
_cod_database_code 4308579

loop_
_symmetry_equiv_pos_as_xyz
'x, y, z'
'-x+1/2, -y, z+1/2'
'-y+1/4, x+3/4, z+1/4'
'y+1/4, -x+1/4, z+3/4'
'-x+1/2, y, -z'
'x, -y, -z+1/2'
'y+1/4, x+3/4, -z+3/4'
'-y+1/4, -x+1/4, -z+1/4'
'x+1/2, y+1/2, z+1/2'
'-x+1, -y+1/2, z+1'
'-y+3/4, x+5/4, z+3/4'
'y+3/4, -x+3/4, z+5/4'
'-x+1, y+1/2, -z+1/2'
'x+1/2, -y+1/2, -z+1'
'y+3/4, x+5/4, -z+5/4'
'-y+3/4, -x+3/4, -z+3/4'
'-x, -y, -z'
'x-1/2, y, -z-1/2'
'y-1/4, -x-3/4, -z-1/4'
'-y-1/4, x-1/4, -z-3/4'
'x-1/2, -y, z'
'-x, y, z-1/2'
'-y-1/4, -x-3/4, z-3/4'
'y-1/4, x-1/4, z-1/4'
'-x+1/2, -y+1/2, -z+1/2'
'x, y+1/2, -z'
'y+1/4, -x-1/4, -z+1/4'
'-y+1/4, x+1/4, -z-1/4'
'x, -y+1/2, z+1/2'
'-x+1/2, y+1/2, z'
'-y+1/4, -x-1/4, z-1/4'
'y+1/4, x+1/4, z+1/4'

loop_
_atom_site_label
_atom_site_type_symbol
_atom_site_fract_x
_atom_site_fract_y
_atom_site_fract_z
_atom_site_U_iso_or_equiv
_atom_site_adp_type
_atom_site_occupancy
_atom_site_symmetry_multiplicity
_atom_site_calc_flag
_atom_site_refinement_flags
_atom_site_disorder_assembly
_atom_site_disorder_group
Nb1 Nb 0.360039(10) 0.889961(10) 0.1250 0.01715(10) Uani 1 2 d S . .
Cu1 Cu 0.5000 0.7500 0.1250 0.01675(14) Uani 1 4 d S . .
F1 F 0.28830(7) 0.96170(7) 0.1250 0.0282(5) Uani 1 2 d S . .
F2 F 0.40968(8) 0.95489(8) 0.17897(10) 0.0352(4) Uani 1 1 d . . .
F3 F 0.32001(8) 0.86443(8) 0.22211(9) 0.0327(4) Uani 1 1 d . . .
O1 O 0.41864(9) 0.83136(9) 0.1250 0.0266(6) Uani 1 2 d S . .
N1 N 0.44875(9) 0.70389(9) 0.20775(12) 0.0188(4) Uani 1 1 d . . .
N2 N 0.33880(12) 0.63334(12) 0.38999(14) 0.0311(5) Uani 1 1 d . . .
H2A H 0.3579 0.6174 0.4311 0.035(10) Uiso 1 1 calc R . .
H2B H 0.2967 0.6353 0.3881 0.042(10) Uiso 1 1 calc R . .
N3 N 0.2500 0.72983(15) 1.0000 0.0292(7) Uani 1 2 d S . .
H3A H 0.2500 0.7720 1.0000 0.035 Uiso 1 2 calc SR . .
N4 N 0.2500 0.53375(15) 1.0000 0.0310(7) Uani 1 2 d S . .
H4A H 0.2523 0.5127 1.0440 0.037 Uiso 0.50 1 calc PR . .
H4B H 0.2477 0.5127 0.9560 0.037 Uiso 0.50 1 calc PR . .
C1 C 0.47561(11) 0.67671(11) 0.27020(13) 0.0204(5) Uani 1 1 d . . .
H1A H 0.5210 0.6741 0.2723 0.034(9) Uiso 1 1 calc R . .
C2 C 0.44125(12) 0.65236(12) 0.33140(14) 0.0219(5) Uani 1 1 d . . .
H2C H 0.4629 0.6340 0.3743 0.027(8) Uiso 1 1 calc R . .
C3 C 0.37397(12) 0.65480(12) 0.33008(14) 0.0217(5) Uani 1 1 d . . .
C4 C 0.34571(12) 0.68141(12) 0.26352(15) 0.0242(5) Uani 1 1 d . . .
H4C H 0.3004 0.6828 0.2585 0.028(8) Uiso 1 1 calc R . .
C5 C 0.38413(12) 0.70524(12) 0.20601(15) 0.0226(5) Uani 1 1 d . . .
H5A H 0.3640 0.7239 0.1622 0.031(8) Uiso 1 1 calc R . .
C7 C 0.2500 0.59708(17) 1.0000 0.0245(7) Uani 1 2 d S . .
C8 C 0.24630(12) 0.63300(12) 0.93029(16) 0.0262(5) Uani 1 1 d . . .
H8A H 0.2437 0.6115 0.8820 0.031 Uiso 1 1 calc R . .
C9 C 0.24650(13) 0.69796(13) 0.93254(16) 0.0287(5) Uani 1 1 d . . .
H9A H 0.2441 0.7214 0.8855 0.034 Uiso 1 1 calc R . .

loop_
_atom_site_aniso_label
_atom_site_aniso_U_11
_atom_site_aniso_U_22
_atom_site_aniso_U_33
_atom_site_aniso_U_23
_atom_site_aniso_U_13
_atom_site_aniso_U_12
Nb1 0.01673(12) 0.01673(12) 0.01799(16) -0.00100(8) -0.00100(8) -0.00021(10)
Cu1 0.01732(18) 0.01732(18) 0.0156(3) 0.000 0.000 -0.0033(2)
F1 0.0287(7) 0.0287(7) 0.0274(11) 0.0019(7) 0.0019(7) 0.0104(9)
F2 0.0331(9) 0.0310(9) 0.0417(10) -0.0092(7) -0.0108(7) -0.0056(7)
F3 0.0333(8) 0.0389(9) 0.0261(8) 0.0066(7) 0.0055(7) 0.0014(7)
O1 0.0227(8) 0.0227(8) 0.0346(14) 0.0030(8) 0.0030(8) 0.0031(10)
N1 0.0188(9) 0.0191(10) 0.0186(9) 0.0001(7) 0.0001(8) -0.0019(7)
N2 0.0248(12) 0.0413(14) 0.0273(12) 0.0055(10) 0.0047(9) -0.0059(10)
N3 0.0268(15) 0.0192(15) 0.0417(18) 0.000 -0.0054(14) 0.000
N4 0.0427(19) 0.0209(15) 0.0293(16) 0.000 0.0044(15) 0.000
C1 0.0189(11) 0.0194(11) 0.0228(12) -0.0001(9) -0.0015(9) -0.0005(9)
C2 0.0236(12) 0.0221(12) 0.0201(12) 0.0020(9) -0.0019(9) -0.0007(9)
C3 0.0261(12) 0.0188(11) 0.0202(12) -0.0012(9) 0.0029(9) -0.0040(9)
C4 0.0174(11) 0.0279(13) 0.0273(13) 0.0003(10) -0.0009(9) -0.0027(9)
C5 0.0203(11) 0.0240(12) 0.0235(12) 0.0029(9) -0.0039(10) -0.0016(9)
C7 0.0187(16) 0.0255(17) 0.0294(18) 0.000 0.0005(14) 0.000
C8 0.0234(12) 0.0274(13) 0.0277(13) -0.0009(10) -0.0023(10) -0.0028(10)
C9 0.0232(12) 0.0305(13) 0.0325(14) 0.0059(11) -0.0068(11) -0.0015(11)

loop_
_atom_type_symbol
_atom_type_description
_atom_type_scat_dispersion_real
_atom_type_scat_dispersion_imag
_atom_type_scat_source
C C 0.0033 0.0016 'International Tables Vol C Tables 4.2.6.8 and 6.1.1.4'
H H 0.0000 0.0000 'International Tables Vol C Tables 4.2.6.8 and 6.1.1.4'
N N 0.0061 0.0033 'International Tables Vol C Tables 4.2.6.8 and 6.1.1.4'
O O 0.0106 0.0060 'International Tables Vol C Tables 4.2.6.8 and 6.1.1.4'
F F 0.0171 0.0103 'International Tables Vol C Tables 4.2.6.8 and 6.1.1.4'
Cu Cu 0.3201 1.2651 'International Tables Vol C Tables 4.2.6.8 and 6.1.1.4'
Nb Nb -2.0727 0.6215 'International Tables Vol C Tables 4.2.6.8 and 6.1.1.4'

loop_
_geom_angle_atom_site_label_1
_geom_angle_atom_site_label_2
_geom_angle_atom_site_label_3
_geom_angle
_geom_angle_site_symmetry_1
_geom_angle_site_symmetry_3
_geom_angle_publ_flag
O1 Nb1 F2 96.66(5) . 8_665 ?
O1 Nb1 F2 96.66(5) . . ?
F2 Nb1 F2 166.68(10) 8_665 . ?
O1 Nb1 F3 96.30(5) . . ?
F2 Nb1 F3 88.22(7) 8_665 . ?
F2 Nb1 F3 90.32(7) . . ?
O1 Nb1 F3 96.30(5) . 8_665 ?
F2 Nb1 F3 90.32(7) 8_665 8_665 ?
F2 Nb1 F3 88.22(7) . 8_665 ?
F3 Nb1 F3 167.40(10) . 8_665 ?
O1 Nb1 F1 180.000(1) . . ?
F2 Nb1 F1 83.34(5) 8_665 . ?
F2 Nb1 F1 83.34(5) . . ?
F3 Nb1 F1 83.70(5) . . ?
F3 Nb1 F1 83.70(5) 8_665 . ?
N1 Cu1 N1 175.71(11) 10_564 15_444 ?
N1 Cu1 N1 89.83(11) 10_564 8_665 ?
N1 Cu1 N1 90.33(11) 15_444 8_665 ?
N1 Cu1 N1 90.33(11) 10_564 . ?
N1 Cu1 N1 89.83(11) 15_444 . ?
N1 Cu1 N1 175.71(11) 8_665 . ?
N1 Cu1 O1 87.86(6) 10_564 10_564 ?
N1 Cu1 O1 87.86(6) 15_444 10_564 ?
N1 Cu1 O1 92.14(6) 8_665 10_564 ?
N1 Cu1 O1 92.14(5) . 10_564 ?
N1 Cu1 O1 92.14(6) 10_564 . ?
N1 Cu1 O1 92.14(6) 15_444 . ?
N1 Cu1 O1 87.86(6) 8_665 . ?
N1 Cu1 O1 87.86(6) . . ?
O1 Cu1 O1 180.000(1) 10_564 . ?
Nb1 O1 Cu1 180.00(15) . . ?
C1 N1 C5 116.4(2) . . ?
C1 N1 Cu1 123.19(16) . . ?
C5 N1 Cu1 120.09(16) . . ?
C3 N2 H2A 120.0 . . ?
C3 N2 H2B 120.0 . . ?
H2A N2 H2B 120.0 . . ?
C9 N3 C9 120.7(3) . 5_557 ?
C9 N3 H3A 119.7 . . ?
C9 N3 H3A 119.7 5_557 . ?
C7 N4 H4A 120.0 . . ?
C7 N4 H4B 120.0 . . ?
H4A N4 H4B 120.0 . . ?
N1 C1 C2 123.9(2) . . ?
N1 C1 H1A 118.1 . . ?
C2 C1 H1A 118.1 . . ?
C1 C2 C3 119.7(2) . . ?
C1 C2 H2C 120.2 . . ?
C3 C2 H2C 120.2 . . ?
N2 C3 C2 121.3(2) . . ?
N2 C3 C4 122.1(2) . . ?
C2 C3 C4 116.5(2) . . ?
C5 C4 C3 119.4(2) . . ?
C5 C4 H4C 120.3 . . ?
C3 C4 H4C 120.3 . . ?
N1 C5 C4 124.1(2) . . ?
N1 C5 H5A 117.9 . . ?
C4 C5 H5A 117.9 . . ?
N4 C7 C8 121.83(16) . 5_557 ?
N4 C7 C8 121.83(16) . . ?
C8 C7 C8 116.3(3) 5_557 . ?
C9 C8 C7 120.2(3) . . ?
C9 C8 H8A 119.9 . . ?
C7 C8 H8A 119.9 . . ?
N3 C9 C8 121.3(3) . . ?
N3 C9 H9A 119.3 . . ?
C8 C9 H9A 119.3 . . ?

loop_
_geom_bond_atom_site_label_1
_geom_bond_atom_site_label_2
_geom_bond_distance
_geom_bond_site_symmetry_2
_geom_bond_publ_flag
Nb1 O1 1.730(3) . ?
Nb1 F2 1.9447(15) 8_665 ?
Nb1 F2 1.9447(15) . ?
Nb1 F3 1.9499(15) . ?
Nb1 F3 1.9499(15) 8_665 ?
Nb1 F1 2.118(2) . ?
Cu1 N1 2.029(2) 10_564 ?
Cu1 N1 2.029(2) 15_444 ?
Cu1 N1 2.029(2) 8_665 ?
Cu1 N1 2.029(2) . ?
Cu1 O1 2.402(3) 10_564 ?
Cu1 O1 2.402(3) . ?
N1 C1 1.343(3) . ?
N1 C5 1.349(3) . ?
N2 C3 1.346(3) . ?
N2 H2A 0.8800 . ?
N2 H2B 0.8800 . ?
N3 C9 1.345(3) . ?
N3 C9 1.345(3) 5_557 ?
N3 H3A 0.8800 . ?
N4 C7 1.322(5) . ?
N4 H4A 0.8800 . ?
N4 H4B 0.8800 . ?
C1 C2 1.376(3) . ?
C1 H1A 0.9500 . ?
C2 C3 1.405(4) . ?
C2 H2C 0.9500 . ?
C3 C4 1.408(3) . ?
C4 C5 1.371(3) . ?
C4 H4C 0.9500 . ?
C5 H5A 0.9500 . ?
C7 C8 1.422(3) 5_557 ?
C7 C8 1.422(3) . ?
C8 C9 1.356(4) . ?
C8 H8A 0.9500 . ?
C9 H9A 0.9500 . ?
